data_2022860
loop_
_publ_author_name
'Maharramov, Abel'
'Shikhaliyev, Namiq Q.'
'Abdullayeva, Afaq'
'Atakishiyeva, Gulnar T.'
'Niyazova, Ayten'
'Khrustalev, Victor N.'
'Gahramanova, Shahnaz I.'
'Atio\(glu, Zeliha'
'Akkurt, Mehmet'
'Bhattarai, Ajaya'

_publ_section_title
;
 Crystal structure and Hirshfeld surface analysis of
 4-azido-2-(3,5-dimethylphenyl)-5-(4-nitrophenyl)-2H-1,2,3-triazole
;
_journal_coeditor_code ZN2031
_journal_issue 10
_journal_name_full 'Acta Crystallographica Section E Crystallographic Communications'
_journal_paper_doi 10.1107/S2056989023007855
_journal_volume 79
_journal_year 2023
_chemical_formula_iupac 'C16 H13 N7 O2'
_chemical_formula_moiety 'C16 H13 N7 O2'
_chemical_formula_sum 'C16 H13 N7 O2'
_chemical_formula_weight 335.33
_chemical_name_systematic
;
4-Azido-2-(3,5-dimethylphenyl)-5-(4-nitrophenyl)-2<i>H</i>-1,2,3-triazole
;
_space_group_crystal_system triclinic
_space_group_IT_number 2
_space_group_name_Hall '-P 1'
_space_group_name_H-M_alt 'P -1'
_atom_sites_solution_hydrogens geom
_atom_sites_solution_primary difmap
_atom_sites_solution_secondary difmap
_audit_creation_method SHELXL-2013
_cell_angle_alpha 93.071(9)
_cell_angle_beta 105.349(10)
_cell_angle_gamma 108.879(11)
_cell_formula_units_Z 2
_cell_length_a 7.4400(8)
_cell_length_b 9.9200(10)
_cell_length_c 11.5200(13)
_cell_measurement_reflns_used 1000
_cell_measurement_temperature 100(2)
_cell_measurement_theta_max 28.0
_cell_measurement_theta_min 2.1
_cell_volume 766.71(16)
_computing_cell_refinement
;
<i>iMosflm</i> (Battye <i>et al.</i>,  2011)
;
_computing_data_collection
;
<i>Marccd</i> (Doyle, 2011)
;
_computing_data_reduction
;
<i>iMosflm</i> (Battye <i>et al.</i>,  2011)
;
_computing_molecular_graphics
;
ORTEP-3 for Windows (Farrugia, 2012)
;
_computing_publication_material
;
PLATON (Spek, 2020)
;
_computing_structure_refinement
;
SHELXL (Sheldrick, 2015b)
;
_computing_structure_solution
;
<i>SHELXT</i> (Sheldrick, 2015a)
;
_diffrn_ambient_temperature 100(2)
_diffrn_measured_fraction_theta_full 0.986
_diffrn_measured_fraction_theta_max 0.982
_diffrn_measurement_device_type 'Rayonix SX165 CCD'
_diffrn_measurement_method '/f scan'
_diffrn_radiation_type synchrotron
_diffrn_radiation_wavelength 0.79313
_diffrn_reflns_av_R_equivalents 0.0248
_diffrn_reflns_av_unetI/netI 0.0220
_diffrn_reflns_limit_h_max 9
_diffrn_reflns_limit_h_min -9
_diffrn_reflns_limit_k_max 12
_diffrn_reflns_limit_k_min -12
_diffrn_reflns_limit_l_max 14
_diffrn_reflns_limit_l_min -14
_diffrn_reflns_number 13293
_diffrn_reflns_theta_full 28.417
_diffrn_reflns_theta_max 31.013
_diffrn_reflns_theta_min 2.070
_exptl_absorpt_coefficient_mu 0.131
_exptl_absorpt_correction_T_max 0.990
_exptl_absorpt_correction_T_min 0.969
_exptl_absorpt_correction_type multi-scan
_exptl_absorpt_process_details
;
(<i>SCALA</i>; Evans, 2006)
;
_exptl_crystal_colour red
_exptl_crystal_density_diffrn 1.452
_exptl_crystal_description prism
_exptl_crystal_F_000 348
_exptl_crystal_size_max 0.09
_exptl_crystal_size_mid 0.05
_exptl_crystal_size_min 0.03
_refine_diff_density_max 0.273
_refine_diff_density_min -0.217
_refine_ls_extinction_coef 0.074(7)
_refine_ls_extinction_expression Fc^*^=kFc[1+0.001xFc^2^\l^3^/sin(2\q)]^-1/4^
_refine_ls_extinction_method SHELXL
_refine_ls_goodness_of_fit_ref 1.080
_refine_ls_hydrogen_treatment constr
_refine_ls_matrix_type full
_refine_ls_number_parameters 229
_refine_ls_number_reflns 3466
_refine_ls_number_restraints 0
_refine_ls_restrained_S_all 1.080
_refine_ls_R_factor_all 0.0529
_refine_ls_R_factor_gt 0.0463
_refine_ls_shift/su_max 0.000
_refine_ls_shift/su_mean 0.000
_refine_ls_structure_factor_coef Fsqd
_refine_ls_weighting_details 'w=1/[\s^2^(Fo^2^)+(0.0764P)^2^+0.1976P] where P=(Fo^2^+2Fc^2^)/3'
_refine_ls_weighting_scheme calc
_refine_ls_wR_factor_gt 0.1274
_refine_ls_wR_factor_ref 0.1333
_reflns_number_gt 2976
_reflns_number_total 3466
_reflns_threshold_expression 'I > 2\s(I)'
_cod_data_source_file zn2031sup1.cif
_cod_data_source_block I
_cod_database_code 2022860
_shelx_space_group_comment
;
The symmetry employed for this shelxl refinement is uniquely defined
by the following loop, which should always be used as a source of
symmetry information in preference to the above space-group names.
They are only intended as comments.
;
_shelx_estimated_absorpt_t_min 0.988
_shelx_estimated_absorpt_t_max 0.996
_shelxl_version_number .2013

loop_
_space_group_symop_operation_xyz
'x, y, z'
'-x, -y, -z'

loop_
_atom_site_type_symbol
_atom_site_label
_atom_site_fract_x
_atom_site_fract_y
_atom_site_fract_z
_atom_site_U_iso_or_equiv
_atom_site_adp_type
_atom_site_calc_flag
_atom_site_occupancy
_atom_site_disorder_assembly
_atom_site_disorder_group
O O1 0.18207(18) 0.76197(12) 0.92289(10) 0.0446(3) Uani d 1 . .
O O2 -0.03369(17) 0.69879(12) 0.74319(11) 0.0423(3) Uani d 1 . .
N N1 0.47322(16) 0.30620(12) 0.54670(10) 0.0295(3) Uani d 1 . .
N N2 0.59776(16) 0.23870(12) 0.53829(10) 0.0280(3) Uani d 1 . .
N N3 0.74669(16) 0.25675(12) 0.64053(10) 0.0295(3) Uani d 1 . .
N N4 0.83239(17) 0.38805(13) 0.84246(10) 0.0326(3) Uani d 1 . .
N N5 0.96905(17) 0.34031(13) 0.87091(10) 0.0332(3) Uani d 1 . .
N N6 1.10029(19) 0.30585(14) 0.91074(12) 0.0387(3) Uani d 1 . .
N N7 0.11839(19) 0.69804(13) 0.81792(11) 0.0343(3) Uani d 1 . .
C C4 0.71164(19) 0.34137(14) 0.71900(12) 0.0291(3) Uani d 1 . .
C C5 0.54163(19) 0.37371(14) 0.66201(12) 0.0282(3) Uani d 1 . .
C C6 0.57495(19) 0.15443(14) 0.42750(12) 0.0279(3) Uani d 1 . .
C C7 0.41649(19) 0.14311(14) 0.32646(12) 0.0284(3) Uani d 1 . .
H H7 0.3240 0.1885 0.3323 0.034 Uiso calc 1 . .
C C8 0.3946(2) 0.06480(14) 0.21667(12) 0.0305(3) Uani d 1 . .
C C9 0.5333(2) -0.00175(14) 0.21177(13) 0.0325(3) Uani d 1 . .
H H9 0.5185 -0.0562 0.1373 0.039 Uiso calc 1 . .
C C10 0.6915(2) 0.00999(15) 0.31301(13) 0.0331(3) Uani d 1 . .
C C11 0.7126(2) 0.08921(15) 0.42256(13) 0.0323(3) Uani d 1 . .
H H11 0.8196 0.0984 0.4929 0.039 Uiso calc 1 . .
C C12 0.2269(2) 0.05374(16) 0.10597(13) 0.0361(3) Uani d 1 . .
H H12A 0.1186 -0.0385 0.0952 0.054 Uiso calc 1 . .
H H12B 0.2744 0.0595 0.0341 0.054 Uiso calc 1 . .
H H12C 0.1783 0.1330 0.1163 0.054 Uiso calc 1 . .
C C13 0.8416(2) -0.05959(18) 0.30537(15) 0.0420(4) Uani d 1 . .
H H13A 0.9732 0.0151 0.3219 0.063 Uiso calc 1 . .
H H13B 0.8026 -0.1137 0.2236 0.063 Uiso calc 1 . .
H H13C 0.8465 -0.1254 0.3657 0.063 Uiso calc 1 . .
C C14 0.43732(19) 0.45871(14) 0.70518(12) 0.0280(3) Uani d 1 . .
C C15 0.5043(2) 0.53230(15) 0.82427(12) 0.0319(3) Uani d 1 . .
H H15 0.6221 0.5286 0.8796 0.038 Uiso calc 1 . .
C C16 0.4004(2) 0.61052(15) 0.86228(12) 0.0330(3) Uani d 1 . .
H H16 0.4453 0.6600 0.9433 0.040 Uiso calc 1 . .
C C17 0.2301(2) 0.61509(14) 0.77992(12) 0.0303(3) Uani d 1 . .
C C18 0.1596(2) 0.54308(15) 0.66123(13) 0.0326(3) Uani d 1 . .
H H18 0.0421 0.5477 0.6063 0.039 Uiso calc 1 . .
C C19 0.2631(2) 0.46465(15) 0.62443(12) 0.0317(3) Uani d 1 . .
H H19 0.2160 0.4142 0.5437 0.038 Uiso calc 1 . .

loop_
_atom_site_aniso_label
_atom_site_aniso_U_11
_atom_site_aniso_U_22
_atom_site_aniso_U_33
_atom_site_aniso_U_12
_atom_site_aniso_U_13
_atom_site_aniso_U_23
O1 0.0571(7) 0.0466(6) 0.0388(6) 0.0239(5) 0.0224(5) 0.0007(5)
O2 0.0407(6) 0.0442(6) 0.0509(6) 0.0247(5) 0.0162(5) 0.0061(5)
N1 0.0288(5) 0.0328(6) 0.0295(6) 0.0152(5) 0.0077(4) 0.0019(4)
N2 0.0263(5) 0.0323(6) 0.0273(5) 0.0144(4) 0.0065(4) 0.0030(4)
N3 0.0273(5) 0.0334(6) 0.0283(6) 0.0133(4) 0.0059(4) 0.0041(4)
N4 0.0292(6) 0.0376(6) 0.0305(6) 0.0154(5) 0.0050(5) -0.0014(5)
N5 0.0331(6) 0.0367(6) 0.0288(6) 0.0134(5) 0.0065(5) 0.0032(5)
N6 0.0351(6) 0.0455(7) 0.0364(6) 0.0196(5) 0.0057(5) 0.0058(5)
N7 0.0402(6) 0.0317(6) 0.0383(6) 0.0160(5) 0.0193(5) 0.0052(5)
C4 0.0276(6) 0.0317(6) 0.0286(6) 0.0123(5) 0.0069(5) 0.0046(5)
C5 0.0278(6) 0.0304(6) 0.0272(6) 0.0116(5) 0.0077(5) 0.0035(5)
C6 0.0290(6) 0.0288(6) 0.0290(6) 0.0127(5) 0.0106(5) 0.0035(5)
C7 0.0268(6) 0.0289(6) 0.0311(7) 0.0117(5) 0.0091(5) 0.0027(5)
C8 0.0298(6) 0.0294(6) 0.0320(7) 0.0104(5) 0.0093(5) 0.0026(5)
C9 0.0360(7) 0.0306(6) 0.0344(7) 0.0139(5) 0.0143(6) 0.0014(5)
C10 0.0342(7) 0.0332(7) 0.0379(7) 0.0167(6) 0.0146(6) 0.0052(5)
C11 0.0306(6) 0.0369(7) 0.0334(7) 0.0174(6) 0.0093(5) 0.0058(5)
C12 0.0359(7) 0.0384(7) 0.0314(7) 0.0152(6) 0.0049(6) -0.0029(5)
C13 0.0411(8) 0.0484(8) 0.0449(8) 0.0268(7) 0.0136(6) 0.0019(7)
C14 0.0279(6) 0.0292(6) 0.0273(6) 0.0110(5) 0.0080(5) 0.0031(5)
C15 0.0312(6) 0.0357(7) 0.0279(6) 0.0133(5) 0.0056(5) 0.0021(5)
C16 0.0366(7) 0.0344(7) 0.0278(6) 0.0131(6) 0.0091(5) 0.0004(5)
C17 0.0329(7) 0.0301(6) 0.0324(7) 0.0136(5) 0.0139(5) 0.0038(5)
C18 0.0310(6) 0.0366(7) 0.0320(7) 0.0160(5) 0.0075(5) 0.0028(5)
C19 0.0319(7) 0.0361(7) 0.0275(6) 0.0159(6) 0.0055(5) -0.0002(5)

loop_
_atom_type_symbol
_atom_type_description
_atom_type_scat_dispersion_real
_atom_type_scat_dispersion_imag
_atom_type_scat_source
C C 0.0047 0.0021 'International Tables Vol C Tables 4.2.6.8 and 6.1.1.4'
H H 0.0000 0.0000 'International Tables Vol C Tables 4.2.6.8 and 6.1.1.4'
N N 0.0086 0.0042 'International Tables Vol C Tables 4.2.6.8 and 6.1.1.4'
O O 0.0148 0.0078 'International Tables Vol C Tables 4.2.6.8 and 6.1.1.4'

loop_
_geom_angle_atom_site_label_1
_geom_angle_atom_site_label_2
_geom_angle_atom_site_label_3
_geom_angle_site_symmetry_1
_geom_angle_site_symmetry_3
_geom_angle
_geom_angle_publ_flag
N2 N1 C5 . . 104.92(11) ?
N1 N2 N3 . . 115.31(11) ?
N1 N2 C6 . . 121.86(11) ?
N3 N2 C6 . . 122.82(11) ?
C4 N3 N2 . . 102.74(11) ?
N5 N4 C4 . . 113.98(11) ?
N6 N5 N4 . . 171.56(14) ?
O1 N7 O2 . . 123.90(12) ?
O1 N7 C17 . . 117.93(12) ?
O2 N7 C17 . . 118.17(12) ?
N3 C4 C5 . . 110.21(11) ?
N3 C4 N4 . . 122.95(12) ?
C5 C4 N4 . . 126.83(12) ?
N1 C5 C4 . . 106.82(11) ?
N1 C5 C14 . . 120.20(12) ?
C4 C5 C14 . . 132.97(12) ?
C11 C6 C7 . . 121.96(12) ?
C11 C6 N2 . . 119.59(12) ?
C7 C6 N2 . . 118.43(11) ?
C6 C7 C8 . . 119.39(12) ?
C6 C7 H7 . . 120.3 ?
C8 C7 H7 . . 120.3 ?
C7 C8 C9 . . 118.67(13) ?
C7 C8 C12 . . 120.20(12) ?
C9 C8 C12 . . 121.13(12) ?
C10 C9 C8 . . 121.71(13) ?
C10 C9 H9 . . 119.1 ?
C8 C9 H9 . . 119.1 ?
C9 C10 C11 . . 119.17(13) ?
C9 C10 C13 . . 120.99(13) ?
C11 C10 C13 . . 119.84(13) ?
C6 C11 C10 . . 119.10(13) ?
C6 C11 H11 . . 120.4 ?
C10 C11 H11 . . 120.4 ?
C8 C12 H12A . . 109.5 ?
C8 C12 H12B . . 109.5 ?
H12A C12 H12B . . 109.5 ?
C8 C12 H12C . . 109.5 ?
H12A C12 H12C . . 109.5 ?
H12B C12 H12C . . 109.5 ?
C10 C13 H13A . . 109.5 ?
C10 C13 H13B . . 109.5 ?
H13A C13 H13B . . 109.5 ?
C10 C13 H13C . . 109.5 ?
H13A C13 H13C . . 109.5 ?
H13B C13 H13C . . 109.5 ?
C15 C14 C19 . . 119.20(12) ?
C15 C14 C5 . . 122.24(12) ?
C19 C14 C5 . . 118.56(12) ?
C16 C15 C14 . . 120.60(13) ?
C16 C15 H15 . . 119.7 ?
C14 C15 H15 . . 119.7 ?
C17 C16 C15 . . 118.67(12) ?
C17 C16 H16 . . 120.7 ?
C15 C16 H16 . . 120.7 ?
C16 C17 C18 . . 122.11(13) ?
C16 C17 N7 . . 119.61(12) ?
C18 C17 N7 . . 118.28(12) ?
C19 C18 C17 . . 118.84(13) ?
C19 C18 H18 . . 120.6 ?
C17 C18 H18 . . 120.6 ?
C18 C19 C14 . . 120.58(12) ?
C18 C19 H19 . . 119.7 ?
C14 C19 H19 . . 119.7 ?

loop_
_geom_bond_atom_site_label_1
_geom_bond_atom_site_label_2
_geom_bond_site_symmetry_2
_geom_bond_distance
_geom_bond_publ_flag
O1 N7 . 1.2284(16) ?
O2 N7 . 1.2296(17) ?
N1 N2 . 1.3261(15) ?
N1 C5 . 1.3410(16) ?
N2 N3 . 1.3435(15) ?
N2 C6 . 1.4268(17) ?
N3 C4 . 1.3323(17) ?
N4 N5 . 1.2317(16) ?
N4 C4 . 1.4242(17) ?
N5 N6 . 1.1299(17) ?
N7 C17 . 1.4681(17) ?
C4 C5 . 1.4069(18) ?
C5 C14 . 1.4640(18) ?
C6 C11 . 1.3876(18) ?
C6 C7 . 1.3897(18) ?
C7 C8 . 1.3905(18) ?
C7 H7 . 0.9500 ?
C8 C9 . 1.4043(19) ?
C8 C12 . 1.4995(19) ?
C9 C10 . 1.389(2) ?
C9 H9 . 0.9500 ?
C10 C11 . 1.3944(19) ?
C10 C13 . 1.5085(19) ?
C11 H11 . 0.9500 ?
C12 H12A . 0.9800 ?
C12 H12B . 0.9800 ?
C12 H12C . 0.9800 ?
C13 H13A . 0.9800 ?
C13 H13B . 0.9800 ?
C13 H13C . 0.9800 ?
C14 C15 . 1.3996(18) ?
C14 C19 . 1.4020(18) ?
C15 C16 . 1.3866(19) ?
C15 H15 . 0.9500 ?
C16 C17 . 1.383(2) ?
C16 H16 . 0.9500 ?
C17 C18 . 1.3886(19) ?
C18 C19 . 1.3798(19) ?
C18 H18 . 0.9500 ?
C19 H19 . 0.9500 ?

loop_
_geom_hbond_atom_site_label_D
_geom_hbond_atom_site_label_H
_geom_hbond_atom_site_label_A
_geom_hbond_site_symmetry_A
_geom_hbond_distance_DH
_geom_hbond_distance_HA
_geom_hbond_distance_DA
_geom_hbond_angle_DHA
_geom_hbond_publ_flag
C7 H7 N1 . 0.95 2.47 2.7900(18) 100 no
C12 H12A N6 2_656 0.98 2.61 3.570(2) 166 yes
C15 H15 N4 . 0.95 2.51 3.174(2) 127 no
C19 H19 N1 . 0.95 2.47 2.810(2) 101 no

loop_
_geom_torsion_atom_site_label_1
_geom_torsion_atom_site_label_2
_geom_torsion_atom_site_label_3
_geom_torsion_atom_site_label_4
_geom_torsion_site_symmetry_1
_geom_torsion_site_symmetry_2
_geom_torsion_site_symmetry_3
_geom_torsion_site_symmetry_4
_geom_torsion
_geom_torsion_publ_flag
C5 N1 N2 N3 . . . . -0.26(15) ?
C5 N1 N2 C6 . . . . -179.58(11) ?
N1 N2 N3 C4 . . . . 0.38(15) ?
C6 N2 N3 C4 . . . . 179.70(12) ?
N2 N3 C4 C5 . . . . -0.34(14) ?
N2 N3 C4 N4 . . . . 179.00(12) ?
N5 N4 C4 N3 . . . . -1.69(19) ?
N5 N4 C4 C5 . . . . 177.54(13) ?
N2 N1 C5 C4 . . . . 0.03(14) ?
N2 N1 C5 C14 . . . . -179.08(11) ?
N3 C4 C5 N1 . . . . 0.21(15) ?
N4 C4 C5 N1 . . . . -179.10(12) ?
N3 C4 C5 C14 . . . . 179.16(13) ?
N4 C4 C5 C14 . . . . -0.1(2) ?
N1 N2 C6 C11 . . . . 178.22(12) ?
N3 N2 C6 C11 . . . . -1.1(2) ?
N1 N2 C6 C7 . . . . -0.33(19) ?
N3 N2 C6 C7 . . . . -179.60(11) ?
C11 C6 C7 C8 . . . . -0.3(2) ?
N2 C6 C7 C8 . . . . 178.25(12) ?
C6 C7 C8 C9 . . . . 0.5(2) ?
C6 C7 C8 C12 . . . . -178.79(12) ?
C7 C8 C9 C10 . . . . -0.6(2) ?
C12 C8 C9 C10 . . . . 178.72(13) ?
C8 C9 C10 C11 . . . . 0.4(2) ?
C8 C9 C10 C13 . . . . -178.68(13) ?
C7 C6 C11 C10 . . . . 0.0(2) ?
N2 C6 C11 C10 . . . . -178.46(12) ?
C9 C10 C11 C6 . . . . -0.1(2) ?
C13 C10 C11 C6 . . . . 178.98(13) ?
N1 C5 C14 C15 . . . . -179.28(12) ?
C4 C5 C14 C15 . . . . 1.9(2) ?
N1 C5 C14 C19 . . . . 1.52(19) ?
C4 C5 C14 C19 . . . . -177.31(14) ?
C19 C14 C15 C16 . . . . -0.1(2) ?
C5 C14 C15 C16 . . . . -179.32(12) ?
C14 C15 C16 C17 . . . . -0.4(2) ?
C15 C16 C17 C18 . . . . 0.5(2) ?
C15 C16 C17 N7 . . . . -179.59(12) ?
O1 N7 C17 C16 . . . . 0.4(2) ?
O2 N7 C17 C16 . . . . -179.18(12) ?
O1 N7 C17 C18 . . . . -179.69(12) ?
O2 N7 C17 C18 . . . . 0.70(19) ?
C16 C17 C18 C19 . . . . -0.1(2) ?
N7 C17 C18 C19 . . . . -179.95(12) ?
C17 C18 C19 C14 . . . . -0.5(2) ?
C15 C14 C19 C18 . . . . 0.6(2) ?
C5 C14 C19 C18 . . . . 179.82(12) ?

_cod_database_fobs_code 2022860
